data_1533147
loop_
_publ_author_name
'Escamilla, R.'
'Duran, A.'
'Rosales, M.I.'
'Moran, E.'
'Alario-Franco, M.A.'

_publ_section_title
;
 The effect of Mn substitution on the structure and magnetic properties of
 Se (Cu1-x Mnx) O3 solid solution
;
_journal_name_full 'Journal of Physics: Condensed Matter'
_journal_page_first 1951
_journal_page_last 1961
_journal_volume 15
_journal_year 2003
_chemical_formula_sum 'Cu0.5 Mn0.5 O3 Se'
_chemical_name_systematic '(Cu0.5 Mn0.5) (Se O3)'
_space_group_IT_number 62
_symmetry_space_group_name_Hall '-P 2ac 2n'
_symmetry_space_group_name_H-M 'P n m a'
_cell_angle_alpha 90
_cell_angle_beta 90
_cell_angle_gamma 90
_cell_formula_units_Z 4
_cell_length_a 6.0044
_cell_length_b 7.6581
_cell_length_c 5.1954
_cell_volume 238.896
_citation_journal_id_ASTM JCOMEL
_cod_data_source_file Escamilla_JCOMEL_2003_366.cif
_cod_data_source_block Cu0.5Mn0.5O3Se1
_cod_original_cell_volume 238.8964
_cod_original_formula_sum 'Cu0.5 Mn0.5 O3 Se1'
_cod_database_code 1533147

loop_
_symmetry_equiv_pos_as_xyz
x,y,z
-x+1/2,-y,z+1/2
x+1/2,-y+1/2,-z+1/2
-x,y+1/2,-z
-x,-y,-z
x-1/2,y,-z-1/2
-x-1/2,y-1/2,z-1/2
x,-y-1/2,z

loop_
_atom_site_label
_atom_site_type_symbol
_atom_site_fract_x
_atom_site_fract_y
_atom_site_fract_z
_atom_site_occupancy
_atom_site_U_iso_or_equiv
Cu1 Cu+2 0 0 0.5 0.5 0.0
Se1 Se+4 0.0332 0.25 0.0072 1 0.0
Mn1 Mn+2 0 0 0.5 0.5 0.0
O1 O-2 0.0795 0.25 0.3178 1 0.0
O2 O-2 0.1909 0.0782 0.889 1 0.0
